data_4324674
loop_
_publ_author_name
'Keying Ding'
'Deanna L. Miller'
'Victor G. Young'
'Connie C. Lu'

_publ_section_title
;
 Study of the Conformationally Flexible, Wide Bite-Angle Diphosphine
 4,6-Bis(3-diisopropylphosphinophenyl)dibenzofuran in Rhodium(I) and
 Palladium(II) Coordination Complexes
;
_journal_name_full 'Inorganic Chemistry'
_journal_page_first 2545
_journal_page_last 2552
_journal_paper_doi 10.1021/ic102373w
_journal_volume 50
_journal_year 2011
_chemical_formula_moiety 'C40 H48 N2 O P2 Rh, C2 H3 N, C2 H3 N, B F4'
_chemical_formula_sum 'C44 H54 B F4 N4 O P2 Rh'
_chemical_formula_weight 904.93
_chemical_name_common complex4
_chemical_name_systematic
; 
 ? 
;
_space_group_IT_number 61
_symmetry_cell_setting orthorhombic
_symmetry_space_group_name_Hall '-P 2ac 2ab'
_symmetry_space_group_name_H-M 'P b c a'
_atom_sites_solution_hydrogens geom
_atom_sites_solution_primary direct
_atom_sites_solution_secondary difmap
_audit_creation_method SHELXL-97
_cell_angle_alpha 90.00
_cell_angle_beta 90.00
_cell_angle_gamma 90.00
_cell_formula_units_Z 8
_cell_length_a 25.253(6)
_cell_length_b 11.484(3)
_cell_length_c 30.963(7)
_cell_measurement_reflns_used 3771
_cell_measurement_temperature 173(2)
_cell_measurement_theta_max 25.04
_cell_measurement_theta_min 2.40
_cell_volume 8979(4)
_computing_cell_refinement 'SAINT, Bruker'
_computing_data_collection 'SMART, Bruker'
_computing_data_reduction 'SAINT, Bruker'
_computing_molecular_graphics 'SHELXTL, Bruker'
_computing_structure_refinement 'SHELXL-97 (Sheldrick, 1997)'
_computing_structure_solution 'SHELXS-97 (Sheldrick, 1990)'
_diffrn_ambient_temperature 173(2)
_diffrn_measured_fraction_theta_full 1.000
_diffrn_measured_fraction_theta_max 1.000
_diffrn_measurement_device_type 'Bruker SMART Platform CCD'
_diffrn_measurement_method 'area detector, omega scans per phi'
_diffrn_radiation_monochromator graphite
_diffrn_radiation_source 'normal-focus sealed tube'
_diffrn_radiation_type MoK\a
_diffrn_radiation_wavelength 0.71073
_diffrn_reflns_av_R_equivalents 0.0586
_diffrn_reflns_av_sigmaI/netI 0.0282
_diffrn_reflns_limit_h_max 30
_diffrn_reflns_limit_h_min -30
_diffrn_reflns_limit_k_max 13
_diffrn_reflns_limit_k_min -13
_diffrn_reflns_limit_l_max 36
_diffrn_reflns_limit_l_min -36
_diffrn_reflns_number 82062
_diffrn_reflns_theta_full 25.05
_diffrn_reflns_theta_max 25.05
_diffrn_reflns_theta_min 1.32
_exptl_absorpt_coefficient_mu 0.505
_exptl_absorpt_correction_T_max 0.8958
_exptl_absorpt_correction_T_min 0.8062
_exptl_absorpt_correction_type multi-scan
_exptl_absorpt_process_details 'SADABS, R.Blessing, 1995'
_exptl_crystal_colour light_yellow
_exptl_crystal_density_diffrn 1.339
_exptl_crystal_density_meas 1.339
_exptl_crystal_description Needle
_exptl_crystal_F_000 3747
_exptl_crystal_size_max 0.40
_exptl_crystal_size_mid 0.30
_exptl_crystal_size_min 0.20
_refine_diff_density_max 1.347
_refine_diff_density_min -0.695
_refine_diff_density_rms 0.082
_refine_ls_extinction_method none
_refine_ls_goodness_of_fit_ref 1.296
_refine_ls_hydrogen_treatment constr
_refine_ls_matrix_type full
_refine_ls_number_parameters 522
_refine_ls_number_reflns 7955
_refine_ls_number_restraints 6
_refine_ls_restrained_S_all 1.296
_refine_ls_R_factor_all 0.0715
_refine_ls_R_factor_gt 0.0537
_refine_ls_shift/su_max 0.001
_refine_ls_shift/su_mean 0.000
_refine_ls_structure_factor_coef Fsqd
_refine_ls_weighting_details 'calc w=1/[\s^2^(Fo^2^)+(0.1000P)^2^+0.0000P] where P=(Fo^2^+2Fc^2^)/3'
_refine_ls_weighting_scheme calc
_refine_ls_wR_factor_gt 0.1669
_refine_ls_wR_factor_ref 0.1764
_reflns_number_gt 6217
_reflns_number_total 7955
_reflns_threshold_expression >2sigma(I)
_cod_data_source_file ic102373w_si_001_2.cif
_cod_data_source_block complex4
_cod_depositor_comments
;
The following automatic conversions were performed:

'_refine_ls_hydrogen_treatment' value 'contr' was replaced with the
value 'constr' as specified in the replacement file
'src/cod-tools/trunk/data/replacement-values/replacement_values.lst'.

Automatic conversion script
Id: cif_fix_values 5376 2017-05-30 11:51:03Z andrius 
;
_cod_original_cell_volume 8979(3)
_cod_database_code 4324674

loop_
_symmetry_equiv_pos_as_xyz
'x, y, z'
'-x+1/2, -y, z+1/2'
'-x, y+1/2, -z+1/2'
'x+1/2, -y+1/2, -z'
'-x, -y, -z'
'x-1/2, y, -z-1/2'
'x, -y-1/2, z-1/2'
'-x-1/2, y-1/2, z'

loop_
_atom_site_label
_atom_site_type_symbol
_atom_site_fract_x
_atom_site_fract_y
_atom_site_fract_z
_atom_site_U_iso_or_equiv
_atom_site_adp_type
_atom_site_occupancy
_atom_site_symmetry_multiplicity
_atom_site_calc_flag
_atom_site_refinement_flags
Rh1 Rh -0.005844(12) 0.12939(3) 0.370194(10) 0.03160(15) Uani 1 1 d .
P1 P -0.00710(4) 0.28576(9) 0.41700(3) 0.0329(3) Uani 1 1 d .
P2 P -0.00845(4) -0.02842(9) 0.32456(3) 0.0305(3) Uani 1 1 d .
O1 O -0.15771(10) 0.3021(2) 0.29348(8) 0.0327(6) Uani 1 1 d .
N1 N 0.07148(15) 0.1452(3) 0.36440(11) 0.0400(9) Uani 1 1 d .
N2 N -0.08299(15) 0.1120(3) 0.37691(11) 0.0370(8) Uani 1 1 d .
C1 C -0.19292(15) 0.3705(3) 0.22962(13) 0.0370(10) Uani 1 1 d .
C2 C -0.19601(15) 0.4624(4) 0.26164(13) 0.0372(9) Uani 1 1 d .
C3 C -0.21568(16) 0.5757(4) 0.26068(15) 0.0440(11) Uani 1 1 d .
H3A H -0.2315 0.6066 0.2353 0.053 Uiso 1 1 calc R
C4 C -0.21139(17) 0.6413(4) 0.29769(15) 0.0474(11) Uani 1 1 d .
H4A H -0.2244 0.7189 0.2979 0.057 Uiso 1 1 calc R
C5 C -0.18836(17) 0.5960(4) 0.33487(15) 0.0424(10) Uani 1 1 d .
H5A H -0.1860 0.6443 0.3597 0.051 Uiso 1 1 calc R
C6 C -0.16873(15) 0.4834(3) 0.33727(13) 0.0363(9) Uani 1 1 d .
C7 C -0.17377(14) 0.4177(3) 0.29939(13) 0.0337(9) Uani 1 1 d .
C8 C -0.16864(14) 0.2759(3) 0.25062(12) 0.0335(9) Uani 1 1 d .
C9 C -0.15808(14) 0.1713(4) 0.22932(12) 0.0338(9) Uani 1 1 d .
C10 C -0.17247(16) 0.1685(4) 0.18587(14) 0.0427(10) Uani 1 1 d .
H10A H -0.1657 0.0995 0.1699 0.051 Uiso 1 1 calc R
C11 C -0.19660(16) 0.2628(4) 0.16458(14) 0.0455(11) Uani 1 1 d .
H11A H -0.2055 0.2563 0.1349 0.055 Uiso 1 1 calc R
C12 C -0.20744(16) 0.3645(4) 0.18640(14) 0.0435(11) Uani 1 1 d .
H12A H -0.2242 0.4281 0.1724 0.052 Uiso 1 1 calc R
C14 C -0.09684(16) 0.3828(3) 0.37977(13) 0.0353(9) Uani 1 1 d .
H14A H -0.0815 0.3561 0.3536 0.042 Uiso 1 1 calc R
C15 C -0.07123(16) 0.3593(3) 0.41903(13) 0.0343(9) Uani 1 1 d .
C16 C -0.09524(18) 0.3949(4) 0.45711(13) 0.0427(10) Uani 1 1 d .
H16A H -0.0784 0.3794 0.4839 0.051 Uiso 1 1 calc R
C17 C -0.14345(19) 0.4528(4) 0.45660(14) 0.0510(12) Uani 1 1 d .
H17A H -0.1599 0.4754 0.4829 0.061 Uiso 1 1 calc R
C18 C -0.16740(17) 0.4774(4) 0.41745(14) 0.0451(11) Uani 1 1 d .
H18A H -0.2003 0.5176 0.4171 0.054 Uiso 1 1 calc R
C13 C -0.14397(16) 0.4441(4) 0.37838(13) 0.0359(9) Uani 1 1 d .
C24 C -0.15575(17) -0.0433(4) 0.23623(14) 0.0441(11) Uani 1 1 d .
H24A H -0.1853 -0.0458 0.2173 0.053 Uiso 1 1 calc R
C23 C -0.13387(18) -0.1454(4) 0.25109(15) 0.0489(12) Uani 1 1 d .
H23A H -0.1482 -0.2180 0.2422 0.059 Uiso 1 1 calc R
C22 C -0.09081(16) -0.1427(3) 0.27912(14) 0.0393(10) Uani 1 1 d .
H22A H -0.0764 -0.2138 0.2895 0.047 Uiso 1 1 calc R
C21 C -0.06844(15) -0.0375(3) 0.29216(12) 0.0328(9) Uani 1 1 d .
C20 C -0.09212(15) 0.0656(3) 0.27729(12) 0.0318(9) Uani 1 1 d .
H20A H -0.0786 0.1383 0.2870 0.038 Uiso 1 1 calc R
C19 C -0.13466(15) 0.0645(4) 0.24886(13) 0.0359(9) Uani 1 1 d .
C25 C 0.04026(18) 0.4044(4) 0.40558(14) 0.0429(10) Uani 1 1 d .
H25A H 0.0765 0.3702 0.4080 0.051 Uiso 1 1 calc R
C26 C 0.0372(2) 0.5035(4) 0.43841(16) 0.0606(14) Uani 1 1 d .
H26A H 0.0642 0.5620 0.4317 0.091 Uiso 1 1 calc R
H26B H 0.0434 0.4725 0.4675 0.091 Uiso 1 1 calc R
H26C H 0.0021 0.5394 0.4372 0.091 Uiso 1 1 calc R
C27 C 0.0348(2) 0.4502(4) 0.35950(15) 0.0546(12) Uani 1 1 d .
H27A H 0.0635 0.5053 0.3535 0.082 Uiso 1 1 calc R
H27B H 0.0006 0.4896 0.3563 0.082 Uiso 1 1 calc R
H27C H 0.0368 0.3849 0.3392 0.082 Uiso 1 1 calc R
C28 C 0.00612(17) 0.2419(4) 0.47347(14) 0.0459(11) Uani 1 1 d .
H28A H 0.0003 0.3105 0.4928 0.055 Uiso 1 1 calc R
C29 C -0.0317(2) 0.1449(4) 0.48653(16) 0.0591(14) Uani 1 1 d .
H29A H -0.0277 0.1288 0.5174 0.089 Uiso 1 1 calc R
H29B H -0.0236 0.0745 0.4700 0.089 Uiso 1 1 calc R
H29C H -0.0682 0.1691 0.4806 0.089 Uiso 1 1 calc R
C30 C 0.0637(2) 0.2019(5) 0.47773(16) 0.0659(15) Uani 1 1 d .
H30A H 0.0705 0.1777 0.5076 0.099 Uiso 1 1 calc R
H30B H 0.0874 0.2662 0.4701 0.099 Uiso 1 1 calc R
H30C H 0.0700 0.1360 0.4583 0.099 Uiso 1 1 calc R
C31 C -0.00379(16) -0.1701(4) 0.35293(16) 0.0397(10) Uani 1 1 d .
H31A H -0.0060 -0.2345 0.3313 0.048 Uiso 1 1 calc R
C32 C 0.0496(2) -0.1769(5) 0.37644(16) 0.0588(14) Uani 1 1 d .
H32A H 0.0513 -0.2490 0.3933 0.088 Uiso 1 1 calc R
H32B H 0.0533 -0.1099 0.3958 0.088 Uiso 1 1 calc R
H32C H 0.0784 -0.1760 0.3552 0.088 Uiso 1 1 calc R
C33 C -0.0496(2) -0.1831(4) 0.38576(16) 0.0567(13) Uani 1 1 d .
H33A H -0.0480 -0.2604 0.3991 0.085 Uiso 1 1 calc R
H33B H -0.0835 -0.1738 0.3708 0.085 Uiso 1 1 calc R
H33C H -0.0462 -0.1233 0.4082 0.085 Uiso 1 1 calc R
C34 C 0.04424(15) -0.0370(3) 0.28296(13) 0.0328(9) Uani 1 1 d .
H34A H 0.0789 -0.0421 0.2984 0.039 Uiso 1 1 calc R
C35 C 0.04511(18) 0.0741(4) 0.25563(14) 0.0456(11) Uani 1 1 d .
H35A H 0.0744 0.0702 0.2350 0.068 Uiso 1 1 calc R
H35B H 0.0499 0.1418 0.2745 0.068 Uiso 1 1 calc R
H35C H 0.0116 0.0815 0.2399 0.068 Uiso 1 1 calc R
C36 C 0.03980(17) -0.1436(4) 0.25389(14) 0.0429(10) Uani 1 1 d .
H36A H 0.0643 -0.1357 0.2295 0.064 Uiso 1 1 calc R
H36B H 0.0035 -0.1501 0.2430 0.064 Uiso 1 1 calc R
H36C H 0.0487 -0.2136 0.2704 0.064 Uiso 1 1 calc R
C37 C 0.11623(19) 0.1574(4) 0.36291(16) 0.0497(12) Uani 1 1 d .
C38 C 0.1736(2) 0.1738(5) 0.3624(2) 0.0762(17) Uani 1 1 d .
H38A H 0.1862 0.1783 0.3325 0.114 Uiso 1 1 d R
H38B H 0.1906 0.1081 0.3770 0.114 Uiso 1 1 d R
H38C H 0.1823 0.2462 0.3775 0.114 Uiso 1 1 d R
C39 C -0.12783(19) 0.1033(4) 0.37777(14) 0.0442(11) Uani 1 1 d .
C40 C -0.1850(2) 0.0946(6) 0.3751(2) 0.0814(19) Uani 1 1 d .
H40A H -0.1971 0.0283 0.3924 0.122 Uiso 1 1 d R
H40B H -0.1955 0.0833 0.3449 0.122 Uiso 1 1 d R
H40C H -0.2009 0.1664 0.3862 0.122 Uiso 1 1 d R
B1 B -0.1956(3) 0.9811(6) 0.0822(2) 0.0623(16) Uani 1 1 d .
F1 F -0.2463(3) 0.9963(7) 0.0879(3) 0.259(4) Uani 1 1 d .
F2 F -0.1691(3) 1.0807(4) 0.07650(17) 0.172(3) Uani 1 1 d .
F3 F -0.1825(3) 0.9435(4) 0.12178(14) 0.182(3) Uani 1 1 d .
F4 F -0.1820(2) 0.9023(4) 0.05493(14) 0.1310(17) Uani 1 1 d .
C102 C -0.1676(5) 0.3449(11) 0.0510(3) 0.204(6) Uani 1 1 d D
H10B H -0.1560 0.2656 0.0484 0.306 Uiso 1 1 d R
H10C H -0.1407 0.3898 0.0652 0.306 Uiso 1 1 d R
H10D H -0.1997 0.3479 0.0675 0.306 Uiso 1 1 d R
C101 C -0.1752(6) 0.3932(13) 0.0085(3) 0.205(6) Uani 1 1 d D
N101 N -0.1786(8) 0.4307(14) -0.0254(3) 0.336(11) Uani 1 1 d D
C202 C -0.2194(7) 0.8051(14) 0.4958(3) 0.259(10) Uani 1 1 d D
H20B H -0.2138 0.8821 0.5070 0.389 Uiso 1 1 d R
H20C H -0.2549 0.7806 0.5021 0.389 Uiso 1 1 d R
H20D H -0.1948 0.7523 0.5090 0.389 Uiso 1 1 d R
C201 C -0.2125(6) 0.8062(10) 0.4496(4) 0.189(8) Uani 1 1 d D
N201 N -0.2064(7) 0.8097(12) 0.4132(4) 0.203(6) Uani 1 1 d D

loop_
_atom_site_aniso_label
_atom_site_aniso_U_11
_atom_site_aniso_U_22
_atom_site_aniso_U_33
_atom_site_aniso_U_23
_atom_site_aniso_U_13
_atom_site_aniso_U_12
Rh1 0.0306(2) 0.0311(2) 0.0331(2) -0.00466(13) -0.00127(12) 0.00188(12)
P1 0.0362(6) 0.0336(6) 0.0288(6) -0.0039(4) -0.0047(4) 0.0031(4)
P2 0.0323(6) 0.0262(5) 0.0331(6) -0.0015(4) 0.0014(4) 0.0017(4)
O1 0.0278(13) 0.0356(15) 0.0347(15) 0.0021(12) -0.0001(11) 0.0030(11)
N1 0.035(2) 0.040(2) 0.045(2) -0.0124(16) -0.0010(16) 0.0016(15)
N2 0.033(2) 0.037(2) 0.040(2) -0.0071(15) -0.0020(15) 0.0028(15)
C1 0.026(2) 0.048(3) 0.037(2) 0.0076(19) -0.0015(17) -0.0028(17)
C2 0.028(2) 0.043(2) 0.041(2) 0.0063(19) 0.0004(17) -0.0007(18)
C3 0.033(2) 0.046(3) 0.053(3) 0.013(2) -0.0003(19) 0.0066(19)
C4 0.038(2) 0.043(3) 0.061(3) 0.009(2) 0.004(2) 0.0080(19)
C5 0.038(2) 0.038(2) 0.052(3) 0.000(2) 0.0060(19) 0.0047(19)
C6 0.029(2) 0.040(2) 0.041(2) 0.0027(19) 0.0052(17) 0.0047(17)
C7 0.023(2) 0.037(2) 0.041(2) 0.0028(19) 0.0020(16) 0.0019(16)
C8 0.026(2) 0.045(2) 0.029(2) 0.0011(18) -0.0045(16) -0.0025(17)
C9 0.0242(19) 0.043(2) 0.034(2) -0.0016(18) -0.0012(16) -0.0011(17)
C10 0.033(2) 0.050(3) 0.045(3) -0.005(2) -0.0029(19) -0.002(2)
C11 0.031(2) 0.073(3) 0.033(2) 0.003(2) -0.0033(17) -0.006(2)
C12 0.029(2) 0.057(3) 0.044(3) 0.011(2) -0.0061(19) -0.0007(19)
C14 0.036(2) 0.034(2) 0.036(2) -0.0071(18) 0.0014(17) -0.0027(17)
C15 0.037(2) 0.034(2) 0.032(2) -0.0029(17) -0.0040(17) 0.0006(17)
C16 0.053(3) 0.044(3) 0.031(2) -0.0082(19) -0.0064(19) 0.004(2)
C17 0.056(3) 0.061(3) 0.037(3) -0.008(2) 0.007(2) 0.008(2)
C18 0.039(2) 0.051(3) 0.045(3) -0.010(2) 0.005(2) 0.013(2)
C13 0.035(2) 0.035(2) 0.038(2) -0.0019(18) 0.0015(17) -0.0019(18)
C24 0.033(2) 0.048(3) 0.051(3) -0.012(2) -0.008(2) -0.0041(19)
C23 0.041(3) 0.038(2) 0.068(3) -0.017(2) 0.000(2) -0.011(2)
C22 0.037(2) 0.029(2) 0.051(3) -0.0047(19) 0.002(2) 0.0009(17)
C21 0.034(2) 0.028(2) 0.037(2) -0.0033(17) 0.0058(17) -0.0018(16)
C20 0.033(2) 0.030(2) 0.032(2) -0.0043(17) 0.0039(17) -0.0060(16)
C19 0.030(2) 0.044(2) 0.034(2) -0.0082(18) 0.0054(17) -0.0036(17)
C25 0.042(3) 0.042(2) 0.045(3) -0.004(2) -0.005(2) -0.0029(19)
C26 0.078(4) 0.046(3) 0.058(3) -0.013(2) -0.004(3) -0.017(3)
C27 0.063(3) 0.053(3) 0.048(3) 0.007(2) 0.000(2) -0.009(2)
C28 0.056(3) 0.050(3) 0.031(2) -0.001(2) -0.0077(19) 0.009(2)
C29 0.074(4) 0.057(3) 0.046(3) 0.013(2) 0.001(3) 0.008(3)
C30 0.067(3) 0.087(4) 0.044(3) 0.010(3) -0.014(2) 0.021(3)
C31 0.048(3) 0.029(2) 0.043(3) 0.007(2) 0.0017(19) 0.0034(18)
C32 0.060(3) 0.053(3) 0.064(3) 0.017(3) -0.002(2) 0.010(3)
C33 0.068(3) 0.050(3) 0.052(3) 0.015(2) 0.008(3) -0.002(2)
C34 0.028(2) 0.033(2) 0.038(2) -0.0037(17) 0.0046(16) 0.0022(16)
C35 0.046(3) 0.043(3) 0.047(3) 0.003(2) 0.013(2) 0.004(2)
C36 0.038(2) 0.043(2) 0.048(3) -0.007(2) 0.008(2) 0.0038(18)
C37 0.038(3) 0.048(3) 0.063(3) -0.012(2) 0.000(2) 0.001(2)
C38 0.037(3) 0.079(4) 0.113(5) -0.024(4) 0.002(3) -0.001(3)
C39 0.041(3) 0.047(3) 0.045(3) 0.001(2) 0.000(2) 0.001(2)
C40 0.036(3) 0.108(5) 0.100(5) 0.027(4) 0.003(3) -0.004(3)
B1 0.066(4) 0.079(5) 0.042(3) -0.011(3) 0.009(3) 0.002(3)
F1 0.103(5) 0.280(9) 0.393(11) -0.014(8) 0.042(6) 0.071(5)
F2 0.254(7) 0.093(3) 0.168(5) -0.008(3) 0.102(5) -0.044(4)
F3 0.372(10) 0.099(4) 0.075(3) -0.007(2) 0.016(4) -0.052(5)
F4 0.178(5) 0.122(3) 0.093(3) -0.043(3) 0.033(3) -0.007(3)
C102 0.152(11) 0.281(16) 0.178(12) 0.074(11) -0.013(9) 0.043(10)
C101 0.225(14) 0.276(16) 0.114(9) 0.066(10) 0.014(9) 0.097(11)
N101 0.49(3) 0.355(19) 0.160(12) 0.068(13) 0.020(14) 0.207(18)
C202 0.31(2) 0.293(19) 0.174(13) 0.076(14) -0.110(13) 0.057(15)
C201 0.120(9) 0.056(6) 0.39(3) -0.025(12) -0.024(16) 0.040(5)
N201 0.188(10) 0.124(8) 0.298(16) -0.088(10) 0.051(11) 0.035(7)

loop_
_atom_type_symbol
_atom_type_description
_atom_type_scat_dispersion_real
_atom_type_scat_dispersion_imag
_atom_type_scat_source
C C 0.0033 0.0016 'International Tables Vol C Tables 4.2.6.8 and 6.1.1.4'
H H 0.0000 0.0000 'International Tables Vol C Tables 4.2.6.8 and 6.1.1.4'
B B 0.0013 0.0007 'International Tables Vol C Tables 4.2.6.8 and 6.1.1.4'
N N 0.0061 0.0033 'International Tables Vol C Tables 4.2.6.8 and 6.1.1.4'
O O 0.0106 0.0060 'International Tables Vol C Tables 4.2.6.8 and 6.1.1.4'
F F 0.0171 0.0103 'International Tables Vol C Tables 4.2.6.8 and 6.1.1.4'
P P 0.1023 0.0942 'International Tables Vol C Tables 4.2.6.8 and 6.1.1.4'
Rh Rh -1.1178 0.9187 'International Tables Vol C Tables 4.2.6.8 and 6.1.1.4'

loop_
_geom_angle_atom_site_label_1
_geom_angle_atom_site_label_2
_geom_angle_atom_site_label_3
_geom_angle
N1 Rh1 N2 179.00(15)
N1 Rh1 P2 92.58(10)
N2 Rh1 P2 87.51(10)
N1 Rh1 P1 89.95(10)
N2 Rh1 P1 89.94(10)
P2 Rh1 P1 177.39(4)
C15 P1 C25 103.86(19)
C15 P1 C28 104.66(19)
C25 P1 C28 105.4(2)
C15 P1 Rh1 113.16(13)
C25 P1 Rh1 116.42(15)
C28 P1 Rh1 112.29(17)
C21 P2 C31 105.31(19)
C21 P2 C34 102.19(18)
C31 P2 C34 103.72(18)
C21 P2 Rh1 114.06(13)
C31 P2 Rh1 113.52(16)
C34 P2 Rh1 116.63(13)
C8 O1 C7 105.8(3)
C37 N1 Rh1 176.6(4)
C39 N2 Rh1 175.2(4)
C12 C1 C8 121.4(4)
C12 C1 C2 132.9(4)
C8 C1 C2 105.7(3)
C3 C2 C7 120.3(4)
C3 C2 C1 133.2(4)
C7 C2 C1 106.5(3)
C4 C3 C2 117.8(4)
C4 C3 H3A 121.1
C2 C3 H3A 121.1
C3 C4 C5 121.2(4)
C3 C4 H4A 119.4
C5 C4 H4A 119.4
C6 C5 C4 122.9(4)
C6 C5 H5A 118.6
C4 C5 H5A 118.6
C5 C6 C7 115.1(4)
C5 C6 C13 118.6(4)
C7 C6 C13 126.3(4)
C2 C7 C6 122.7(4)
C2 C7 O1 110.8(3)
C6 C7 O1 126.4(3)
O1 C8 C9 126.9(3)
O1 C8 C1 111.1(3)
C9 C8 C1 122.0(4)
C10 C9 C8 115.2(4)
C10 C9 C19 118.4(4)
C8 C9 C19 126.3(3)
C9 C10 C11 123.2(4)
C9 C10 H10A 118.4
C11 C10 H10A 118.4
C12 C11 C10 120.6(4)
C12 C11 H11A 119.7
C10 C11 H11A 119.7
C11 C12 C1 117.6(4)
C11 C12 H12A 121.2
C1 C12 H12A 121.2
C13 C14 C15 121.4(4)
C13 C14 H14A 119.3
C15 C14 H14A 119.3
C16 C15 C14 118.5(4)
C16 C15 P1 123.6(3)
C14 C15 P1 117.9(3)
C17 C16 C15 121.0(4)
C17 C16 H16A 119.5
C15 C16 H16A 119.5
C18 C17 C16 119.4(4)
C18 C17 H17A 120.3
C16 C17 H17A 120.3
C17 C18 C13 121.1(4)
C17 C18 H18A 119.5
C13 C18 H18A 119.5
C14 C13 C18 118.4(4)
C14 C13 C6 122.8(4)
C18 C13 C6 118.6(4)
C23 C24 C19 120.4(4)
C23 C24 H24A 119.8
C19 C24 H24A 119.8
C24 C23 C22 120.3(4)
C24 C23 H23A 119.9
C22 C23 H23A 119.9
C23 C22 C21 121.1(4)
C23 C22 H22A 119.5
C21 C22 H22A 119.5
C22 C21 C20 117.6(4)
C22 C21 P2 123.1(3)
C20 C21 P2 119.1(3)
C19 C20 C21 122.0(4)
C19 C20 H20A 119.0
C21 C20 H20A 119.0
C20 C19 C24 118.6(4)
C20 C19 C9 123.9(4)
C24 C19 C9 117.5(4)
C27 C25 C26 111.2(4)
C27 C25 P1 112.0(3)
C26 C25 P1 112.9(3)
C27 C25 H25A 106.8
C26 C25 H25A 106.8
P1 C25 H25A 106.8
C25 C26 H26A 109.5
C25 C26 H26B 109.5
H26A C26 H26B 109.5
C25 C26 H26C 109.5
H26A C26 H26C 109.5
H26B C26 H26C 109.5
C25 C27 H27A 109.5
C25 C27 H27B 109.5
H27A C27 H27B 109.5
C25 C27 H27C 109.5
H27A C27 H27C 109.5
H27B C27 H27C 109.5
C29 C28 C30 110.7(4)
C29 C28 P1 109.7(3)
C30 C28 P1 109.5(3)
C29 C28 H28A 109.0
C30 C28 H28A 109.0
P1 C28 H28A 109.0
C28 C29 H29A 109.5
C28 C29 H29B 109.5
H29A C29 H29B 109.5
C28 C29 H29C 109.5
H29A C29 H29C 109.5
H29B C29 H29C 109.5
C28 C30 H30A 109.5
C28 C30 H30B 109.5
H30A C30 H30B 109.5
C28 C30 H30C 109.5
H30A C30 H30C 109.5
H30B C30 H30C 109.5
C32 C31 C33 109.9(4)
C32 C31 P2 109.0(3)
C33 C31 P2 110.4(3)
C32 C31 H31A 109.2
C33 C31 H31A 109.2
P2 C31 H31A 109.2
C31 C32 H32A 109.5
C31 C32 H32B 109.5
H32A C32 H32B 109.5
C31 C32 H32C 109.5
H32A C32 H32C 109.5
H32B C32 H32C 109.5
C31 C33 H33A 109.5
C31 C33 H33B 109.5
H33A C33 H33B 109.5
C31 C33 H33C 109.5
H33A C33 H33C 109.5
H33B C33 H33C 109.5
C36 C34 C35 110.1(3)
C36 C34 P2 113.6(3)
C35 C34 P2 110.5(3)
C36 C34 H34A 107.5
C35 C34 H34A 107.5
P2 C34 H34A 107.5
C34 C35 H35A 109.5
C34 C35 H35B 109.5
H35A C35 H35B 109.5
C34 C35 H35C 109.5
H35A C35 H35C 109.5
H35B C35 H35C 109.5
C34 C36 H36A 109.5
C34 C36 H36B 109.5
H36A C36 H36B 109.5
C34 C36 H36C 109.5
H36A C36 H36C 109.5
H36B C36 H36C 109.5
N1 C37 C38 178.3(5)
C37 C38 H38A 109.9
C37 C38 H38B 109.4
H38A C38 H38B 109.5
C37 C38 H38C 109.2
H38A C38 H38C 109.5
H38B C38 H38C 109.5
N2 C39 C40 175.3(5)
C39 C40 H40A 109.5
C39 C40 H40B 109.5
H40A C40 H40B 109.5
C39 C40 H40C 109.4
H40A C40 H40C 109.5
H40B C40 H40C 109.5
F4 B1 F1 116.5(7)
F4 B1 F2 112.4(6)
F1 B1 F2 113.2(7)
F4 B1 F3 108.0(6)
F1 B1 F3 99.4(6)
F2 B1 F3 105.8(6)
C101 C102 H10B 109.3
C101 C102 H10C 107.9
H10B C102 H10C 109.5
C101 C102 H10D 111.1
H10B C102 H10D 109.5
H10C C102 H10D 109.5
N101 C101 C102 176.6(18)
C201 C202 H20B 109.5
C201 C202 H20C 108.4
H20B C202 H20C 109.5
C201 C202 H20D 110.5
H20B C202 H20D 109.5
H20C C202 H20D 109.5
N201 C201 C202 178(2)

loop_
_geom_bond_atom_site_label_1
_geom_bond_atom_site_label_2
_geom_bond_distance
Rh1 N1 1.969(4)
Rh1 N2 1.970(4)
Rh1 P2 2.2989(11)
Rh1 P1 2.3078(11)
P1 C15 1.827(4)
P1 C25 1.847(4)
P1 C28 1.850(4)
P2 C21 1.820(4)
P2 C31 1.852(4)
P2 C34 1.855(4)
O1 C8 1.389(4)
O1 C7 1.401(5)
N1 C37 1.140(6)
N2 C39 1.137(6)
C1 C12 1.389(6)
C1 C8 1.407(5)
C1 C2 1.449(6)
C2 C3 1.393(6)
C2 C7 1.395(5)
C3 C4 1.376(6)
C3 H3A 0.9500
C4 C5 1.391(6)
C4 H4A 0.9500
C5 C6 1.387(6)
C5 H5A 0.9500
C6 C7 1.401(5)
C6 C13 1.488(6)
C8 C9 1.395(6)
C9 C10 1.394(5)
C9 C19 1.490(6)
C10 C11 1.407(6)
C10 H10A 0.9500
C11 C12 1.376(6)
C11 H11A 0.9500
C12 H12A 0.9500
C14 C13 1.383(6)
C14 C15 1.404(6)
C14 H14A 0.9500
C15 C16 1.388(6)
C16 C17 1.387(6)
C16 H16A 0.9500
C17 C18 1.384(6)
C17 H17A 0.9500
C18 C13 1.400(6)
C18 H18A 0.9500
C24 C23 1.375(6)
C24 C19 1.404(6)
C24 H24A 0.9500
C23 C22 1.392(6)
C23 H23A 0.9500
C22 C21 1.394(5)
C22 H22A 0.9500
C21 C20 1.404(5)
C20 C19 1.389(5)
C20 H20A 0.9500
C25 C27 1.527(6)
C25 C26 1.527(6)
C25 H25A 1.0000
C26 H26A 0.9800
C26 H26B 0.9800
C26 H26C 0.9800
C27 H27A 0.9800
C27 H27B 0.9800
C27 H27C 0.9800
C28 C29 1.522(7)
C28 C30 1.531(6)
C28 H28A 1.0000
C29 H29A 0.9800
C29 H29B 0.9800
C29 H29C 0.9800
C30 H30A 0.9800
C30 H30B 0.9800
C30 H30C 0.9800
C31 C32 1.535(6)
C31 C33 1.547(6)
C31 H31A 1.0000
C32 H32A 0.9800
C32 H32B 0.9800
C32 H32C 0.9800
C33 H33A 0.9800
C33 H33B 0.9800
C33 H33C 0.9800
C34 C36 1.524(5)
C34 C35 1.531(6)
C34 H34A 1.0000
C35 H35A 0.9800
C35 H35B 0.9800
C35 H35C 0.9800
C36 H36A 0.9800
C36 H36B 0.9800
C36 H36C 0.9800
C37 C38 1.460(7)
C38 H38A 0.9800
C38 H38B 0.9799
C38 H38C 0.9798
C39 C40 1.449(7)
C40 H40A 0.9801
C40 H40B 0.9801
C40 H40C 0.9799
B1 F4 1.284(7)
B1 F1 1.305(9)
B1 F2 1.338(8)
B1 F3 1.340(8)
C102 C101 1.438(4)
C102 H10B 0.9600
C102 H10C 0.9600
C102 H10D 0.9601
C101 N101 1.141(4)
C202 C201 1.442(4)
C202 H20B 0.9600
C202 H20C 0.9601
C202 H20D 0.9601
C201 N201 1.136(4)

loop_
_geom_torsion_atom_site_label_1
_geom_torsion_atom_site_label_2
_geom_torsion_atom_site_label_3
_geom_torsion_atom_site_label_4
_geom_torsion
N1 Rh1 P1 C15 155.96(18)
N2 Rh1 P1 C15 -25.03(18)
P2 Rh1 P1 C15 -38.3(9)
N1 Rh1 P1 C25 35.7(2)
N2 Rh1 P1 C25 -145.26(19)
P2 Rh1 P1 C25 -158.6(8)
N1 Rh1 P1 C28 -85.82(19)
N2 Rh1 P1 C28 93.19(18)
P2 Rh1 P1 C28 79.9(9)
N1 Rh1 P2 C21 -146.65(17)
N2 Rh1 P2 C21 34.34(17)
P1 Rh1 P2 C21 47.6(9)
N1 Rh1 P2 C31 92.70(17)
N2 Rh1 P2 C31 -86.31(17)
P1 Rh1 P2 C31 -73.0(9)
N1 Rh1 P2 C34 -27.80(18)
N2 Rh1 P2 C34 153.19(18)
P1 Rh1 P2 C34 166.5(8)
N2 Rh1 N1 C37 -64(12)
P2 Rh1 N1 C37 -159(7)
P1 Rh1 N1 C37 20(7)
N1 Rh1 N2 C39 -157(8)
P2 Rh1 N2 C39 -61(4)
P1 Rh1 N2 C39 120(4)
C12 C1 C2 C3 1.7(8)
C8 C1 C2 C3 -179.9(4)
C12 C1 C2 C7 -178.4(4)
C8 C1 C2 C7 -0.1(4)
C7 C2 C3 C4 1.2(6)
C1 C2 C3 C4 -179.0(4)
C2 C3 C4 C5 -0.2(6)
C3 C4 C5 C6 -0.4(7)
C4 C5 C6 C7 -0.1(6)
C4 C5 C6 C13 178.9(4)
C3 C2 C7 C6 -1.7(6)
C1 C2 C7 C6 178.4(3)
C3 C2 C7 O1 178.7(3)
C1 C2 C7 O1 -1.2(4)
C5 C6 C7 C2 1.1(6)
C13 C6 C7 C2 -177.8(4)
C5 C6 C7 O1 -179.3(3)
C13 C6 C7 O1 1.7(6)
C8 O1 C7 C2 2.0(4)
C8 O1 C7 C6 -177.6(4)
C7 O1 C8 C9 178.1(4)
C7 O1 C8 C1 -2.1(4)
C12 C1 C8 O1 179.9(3)
C2 C1 C8 O1 1.4(4)
C12 C1 C8 C9 -0.2(6)
C2 C1 C8 C9 -178.8(4)
O1 C8 C9 C10 -179.1(3)
C1 C8 C9 C10 1.0(6)
O1 C8 C9 C19 2.5(6)
C1 C8 C9 C19 -177.4(4)
C8 C9 C10 C11 -0.8(6)
C19 C9 C10 C11 177.7(4)
C9 C10 C11 C12 -0.2(7)
C10 C11 C12 C1 1.0(6)
C8 C1 C12 C11 -0.8(6)
C2 C1 C12 C11 177.3(4)
C13 C14 C15 C16 2.5(6)
C13 C14 C15 P1 -176.2(3)
C25 P1 C15 C16 -96.8(4)
C28 P1 C15 C16 13.5(4)
Rh1 P1 C15 C16 136.1(3)
C25 P1 C15 C14 81.9(3)
C28 P1 C15 C14 -167.9(3)
Rh1 P1 C15 C14 -45.3(3)
C14 C15 C16 C17 -0.1(6)
P1 C15 C16 C17 178.5(4)
C15 C16 C17 C18 -1.3(7)
C16 C17 C18 C13 0.5(7)
C15 C14 C13 C18 -3.3(6)
C15 C14 C13 C6 172.2(4)
C17 C18 C13 C14 1.8(7)
C17 C18 C13 C6 -173.9(4)
C5 C6 C13 C14 -135.3(4)
C7 C6 C13 C14 43.6(6)
C5 C6 C13 C18 40.2(6)
C7 C6 C13 C18 -140.9(4)
C19 C24 C23 C22 0.6(7)
C24 C23 C22 C21 -1.1(7)
C23 C22 C21 C20 2.3(6)
C23 C22 C21 P2 -174.0(3)
C31 P2 C21 C22 -23.1(4)
C34 P2 C21 C22 85.0(4)
Rh1 P2 C21 C22 -148.3(3)
C31 P2 C21 C20 160.6(3)
C34 P2 C21 C20 -91.3(3)
Rh1 P2 C21 C20 35.5(3)
C22 C21 C20 C19 -3.2(6)
P2 C21 C20 C19 173.3(3)
C21 C20 C19 C24 2.7(6)
C21 C20 C19 C9 -174.6(3)
C23 C24 C19 C20 -1.4(6)
C23 C24 C19 C9 176.1(4)
C10 C9 C19 C20 138.7(4)
C8 C9 C19 C20 -43.0(6)
C10 C9 C19 C24 -38.7(5)
C8 C9 C19 C24 139.6(4)
C15 P1 C25 C27 -70.8(4)
C28 P1 C25 C27 179.5(3)
Rh1 P1 C25 C27 54.3(4)
C15 P1 C25 C26 55.6(4)
C28 P1 C25 C26 -54.1(4)
Rh1 P1 C25 C26 -179.3(3)
C15 P1 C28 C29 69.9(4)
C25 P1 C28 C29 179.1(3)
Rh1 P1 C28 C29 -53.2(3)
C15 P1 C28 C30 -168.4(3)
C25 P1 C28 C30 -59.2(4)
Rh1 P1 C28 C30 68.5(4)
C21 P2 C31 C32 172.5(3)
C34 P2 C31 C32 65.5(4)
Rh1 P2 C31 C32 -62.1(3)
C21 P2 C31 C33 -66.7(4)
C34 P2 C31 C33 -173.7(3)
Rh1 P2 C31 C33 58.8(4)
C21 P2 C34 C36 -54.7(3)
C31 P2 C34 C36 54.6(3)
Rh1 P2 C34 C36 -179.8(2)
C21 P2 C34 C35 69.6(3)
C31 P2 C34 C35 178.9(3)
Rh1 P2 C34 C35 -55.5(3)
Rh1 N1 C37 C38 18(25)
Rh1 N2 C39 C40 -4(10)
